data_4348420
loop_
_publ_author_name
'Gao, Wen-Yang'
'Palakurty, Sathvik'
'Wojtas, Lukasz'
'Chen, Yu-Sheng'
'Ma, Shengqian'

_publ_section_title
;
 Open metal sites dangled on cobalt trigonal prismatic clusters within
 porous MOF for CO2 capture
;
_journal_issue 4
_journal_name_full 'Inorganic Chemistry Frontiers'
_journal_page_first 369
_journal_paper_doi 10.1039/C4QI00240G
_journal_volume 2
_journal_year 2015
_chemical_formula_moiety '0.25(C211.01 H72 Co16 N6.34 O86.77), 1.07(C3 N O), 1.92(O), 0.2(C)'
_chemical_formula_sum 'C56.15 H18 Co4 N2.65 O24.68'
_chemical_formula_weight 1360.22
_chemical_melting_point Not
_chemical_name_common Co_Pyrene_1
_space_group_crystal_system orthorhombic
_space_group_IT_number 62
_space_group_name_Hall '-P 2ac 2n'
_space_group_name_H-M_alt 'P n m a'
_atom_sites_solution_hydrogens geom
_atom_sites_solution_primary direct
_audit_creation_date 2014-10-30
_audit_creation_method
;
Olex2 1.2
(compiled 2014.09.19 svn.r3010 for OlexSys, GUI svn.r4874)
;
_audit_update_record
;
2014-10-31 deposited with the CCDC.
2015-01-23 downloaded from the CCDC.
;
_cell_angle_alpha 90
_cell_angle_beta 90
_cell_angle_gamma 90
_cell_formula_units_Z 4
_cell_length_a 33.152(2)
_cell_length_b 14.4302(10)
_cell_length_c 14.0799(10)
_cell_measurement_temperature 100(2)
_cell_volume 6735.7(8)
_computing_molecular_graphics 'Olex2 (Dolomanov et al., 2009)'
_computing_publication_material 'Olex2 (Dolomanov et al., 2009)'
_computing_structure_refinement 'XL (Sheldrick, 2008)'
_computing_structure_solution 'XS (Sheldrick, 2008)'
_diffrn_ambient_temperature 100(2)
_diffrn_measured_fraction_theta_full 0.991
_diffrn_measured_fraction_theta_max 0.991
_diffrn_radiation_type synchrotron
_diffrn_radiation_wavelength 0.41328
_diffrn_reflns_av_R_equivalents 0.1844
_diffrn_reflns_av_unetI/netI 0.0628
_diffrn_reflns_Laue_measured_fraction_full 0.991
_diffrn_reflns_Laue_measured_fraction_max 0.991
_diffrn_reflns_limit_h_max 39
_diffrn_reflns_limit_h_min -39
_diffrn_reflns_limit_k_max 16
_diffrn_reflns_limit_k_min -17
_diffrn_reflns_limit_l_max 16
_diffrn_reflns_limit_l_min -16
_diffrn_reflns_number 108920
_diffrn_reflns_point_group_measured_fraction_full 0.991
_diffrn_reflns_point_group_measured_fraction_max 0.991
_diffrn_reflns_theta_full 14.240
_diffrn_reflns_theta_max 14.241
_diffrn_reflns_theta_min 1.362
_diffrn_source synchrotron
_exptl_absorpt_coefficient_mu 0.241
_exptl_crystal_colour Light
_exptl_crystal_density_diffrn 1.341
_exptl_crystal_F_000 2716
_exptl_crystal_size_max 0.03
_exptl_crystal_size_mid 0.03
_exptl_crystal_size_min 0.02
_refine_diff_density_max 0.913
_refine_diff_density_min -0.812
_refine_diff_density_rms 0.130
_refine_ls_extinction_method none
_refine_ls_goodness_of_fit_ref 1.070
_refine_ls_hydrogen_treatment constr
_refine_ls_matrix_type full
_refine_ls_number_parameters 514
_refine_ls_number_reflns 6143
_refine_ls_number_restraints 56
_refine_ls_restrained_S_all 1.069
_refine_ls_R_factor_all 0.1009
_refine_ls_R_factor_gt 0.0705
_refine_ls_shift/su_max 0.001
_refine_ls_shift/su_mean 0.000
_refine_ls_structure_factor_coef Fsqd
_refine_ls_weighting_details 'w=1/[\s^2^(Fo^2^)+(0.1130P)^2^+30.3489P] where P=(Fo^2^+2Fc^2^)/3'
_refine_ls_weighting_scheme calc
_refine_ls_wR_factor_gt 0.1955
_refine_ls_wR_factor_ref 0.2175
_reflns_Friedel_coverage 0.000
_reflns_number_gt 4535
_reflns_number_total 6143
_reflns_threshold_expression 'I > 2\s(I)'
_cod_data_source_file c4qi00240g2.cif
_cod_data_source_block co_wy17_2
_cod_original_cell_volume 6735.6(8)
_cod_database_code 4348420
_shelxl_version_number 2014/6
_shelx_space_group_comment
;
The symmetry employed for this shelxl refinement is uniquely defined
by the following loop, which should always be used as a source of
symmetry information in preference to the above space-group names.
They are only intended as comments.
;
_shelx_estimated_absorpt_t_max 0.996
_shelx_estimated_absorpt_t_min 0.994
_olex2_refinement_description
;
1. Fixed Uiso
 At 1.2 times of:
  All C(H) groups
2. Restrained distances
 N9-C1C
 1.32 with sigma of 0.02
 N9-C2 = N9-C1
 1.45 with sigma of 0.02
 O12-C1C
 1.23 with sigma of 0.02
 O43A-C45A
 1.4 with sigma of 0.02
 N2-C1A
 1.5 with sigma of 0.02
 N2-C1B
 1.32 with sigma of 0.02
 O11-C1B
 1.23 with sigma of 0.02
 C19-N2
 1.45 with sigma of 0.02
 N2-C1A
 1.45 with sigma of 0.02
 N14-C4 = N14-C5
 1.45 with sigma of 0.02
 N3-C1D = N3-C35
 1.45 with sigma of 0.02
 O3B-C1G
 1.23 with sigma of 0.02
 N3-C1G
 1.32 with sigma of 0.02
 N15-C42 = N15-C43
 1.5 with sigma of 0.02
 O32-C1E
 1.23 with sigma of 0.02
 N14-C1E
 1.32 with sigma of 0.02
 C4-C5
 2.47 with sigma of 0.04
 N14-O32
 2.26 with sigma of 0.04
 C35-C1D
 2.47 with sigma of 0.04
 N3-O3B
 2.26 with sigma of 0.04
 C35-C1G
 2.41 with sigma of 0.04
 C1G-C1D
 2.41 with sigma of 0.04
 C1E-C4
 2.41 with sigma of 0.04
 C5-C1E
 2.41 with sigma of 0.04
3. Restrained planarity
 O3B, C1G, N3, C35, C1D
 with sigma of 0.04
 O32, C1E, N14, C4, C5
 with sigma of 0.04
4. Rigid bond restraints
 C3, N6, C39, C40
 with sigma for 1-2 distances of 0.01 and sigma for 1-3 distances of 0.01
5. Uiso/Uaniso restraints and constraints
C5 \\sim N14: within 1.7A with sigma of 0.04 and sigma for terminal atoms of
0.08
C1G \\sim N3 \\sim C1D \\sim C35 \\sim O3B: within 1.7A with sigma of 0.04 and
sigma for terminal atoms of 0.08
O10 \\sim O43A: within 1.7A with sigma of 0.04 and sigma for terminal atoms of
0.08
O1G \\sim O1B: within 1.7A with sigma of 0.04 and sigma for terminal atoms of
0.08
Uanis(O45) \\sim Ueq: with sigma of 0.001 and sigma for terminal atoms of 0.005
6. Others
 1*[Sof(Co4)]+1*[Sof(Co6)]+1*[Sof(Co5)]=1 with esd of 0
 Sof(O44)=Sof(C43)=Sof(C44)=Sof(C42)=Sof(N15)=0.5*FVAR(5)
 Fixed Sof: O1B(0.1515) O11(0.16667) C39(0.2) O10(0.2) C3(0.2) C40(0.2)
 N6(0.2) N14(0.25) O14(0.125) C2(0.33333) O2(0.16666) C1(0.33333) N9(0.33333)
 O12(0.16666) C19(0.16667) N2(0.16667) C1A(0.16667) C1B(0.16667) C1E(0.25)
 C1G(0.25) C1C(0.33333) N3(0.25) C1D(0.25) C35(0.25) O18(0.25) C4(0.25)
 C5(0.25) O16(0.0625) O1D(0.125) O1E(0.125) O1G(0.1515) C45A(0.1) O46(0.1)
7.a Aromatic/amide H refined with riding coordinates:
 C11(H11), C14(H14), C16(H16), C23(H23), C25(H25), C28(H28), C29(H29),
 C33(H33), C38(H38)
;
_olex2_submission_special_instructions 'No special instructions were received'

loop_
_space_group_symop_operation_xyz
'x, y, z'
'-x+1/2, -y, z+1/2'
'x+1/2, -y+1/2, -z+1/2'
'-x, y+1/2, -z'
'-x, -y, -z'
'x-1/2, y, -z-1/2'
'-x-1/2, y-1/2, z-1/2'
'x, -y-1/2, z'

loop_
_atom_site_label
_atom_site_type_symbol
_atom_site_fract_x
_atom_site_fract_y
_atom_site_fract_z
_atom_site_U_iso_or_equiv
_atom_site_adp_type
_atom_site_occupancy
_atom_site_site_symmetry_order
_atom_site_calc_flag
_atom_site_refinement_flags_posn
_atom_site_refinement_flags_adp
_atom_site_refinement_flags_occupancy
_atom_site_disorder_assembly
_atom_site_disorder_group
Co1 Co 0.24118(3) 0.2500 1.15735(7) 0.0154(3) Uani 1 2 d S T P . .
Co2 Co 0.36281(3) 0.7500 0.63345(8) 0.0183(3) Uani 1 2 d S T P . .
Co3 Co 0.19637(3) 0.2500 0.92921(8) 0.0191(3) Uani 1 2 d S T P J .
Co4 Co 0.55720(5) 0.2500 0.46655(13) 0.0188(5) Uani 0.607(3) 2 d S T P A 1
O45 O 0.30831(13) 0.7500 0.5718(3) 0.0076(9) Uani 1 2 d S TU P . .
O3B O 0.1989(2) 0.2500 0.7819(5) 0.056(2) Uani 1 2 d DS T P . .
O4 O 0.28220(12) 0.6472(3) 0.7463(3) 0.0273(9) Uani 1 1 d . . . . .
O5 O 0.65210(13) 0.3524(3) 0.5831(3) 0.0370(11) Uani 1 1 d . . . . .
O6 O 0.26891(12) 0.3493(3) 1.0745(3) 0.0325(10) Uani 1 1 d . . . . .
O7 O 0.61050(14) 0.3441(3) 0.4586(3) 0.0383(11) Uani 1 1 d . . . . .
C8 C 0.44471(16) 0.4915(4) 0.9702(4) 0.0187(12) Uani 1 1 d . . . . .
O9 O 0.23962(12) 0.3530(3) 0.9306(3) 0.0334(11) Uani 1 1 d . . . . .
C10 C 0.32320(17) 0.5563(4) 0.8484(4) 0.0228(12) Uani 1 1 d . . . . .
C11 C 0.44784(16) 0.4783(4) 0.8699(4) 0.0222(12) Uani 1 1 d . . . . .
H11 H 0.4240 0.4682 0.8340 0.027 Uiso 1 1 calc R . . . .
C12 C 0.52041(16) 0.4957(4) 0.8755(4) 0.0212(12) Uani 1 1 d . . . . .
C13 C 0.29891(17) 0.4402(4) 0.9542(4) 0.0231(12) Uani 1 1 d . . . . .
C14 C 0.36088(16) 0.5518(4) 0.8914(4) 0.0231(12) Uani 1 1 d . . . . .
H14 H 0.3823 0.5894 0.8684 0.028 Uiso 1 1 calc R . . . .
C15 C 0.62159(18) 0.3752(4) 0.5379(5) 0.0308(14) Uani 1 1 d . . . . .
C16 C 0.33635(16) 0.4386(4) 0.9993(4) 0.0239(13) Uani 1 1 d . . . . .
H16 H 0.3404 0.3994 1.0527 0.029 Uiso 1 1 calc R . . . .
C17 C 0.59328(18) 0.4444(4) 0.5824(5) 0.0308(14) Uani 1 1 d . . . . .
C18 C 0.36743(16) 0.4932(4) 0.9672(4) 0.0194(12) Uani 1 1 d . . . . .
O19 O 0.34921(13) 0.6508(4) 0.7280(4) 0.0479(14) Uani 1 1 d . . . . .
C20 C 0.40683(16) 0.4925(4) 1.0180(4) 0.0208(12) Uani 1 1 d . . . . .
C21 C 0.48096(15) 0.4987(4) 1.0245(4) 0.0165(11) Uani 1 1 d . . . . .
C22 C 0.31754(17) 0.6240(4) 0.7672(4) 0.0248(13) Uani 1 1 d . . . . .
C23 C 0.59311(16) 0.5055(4) 0.8829(4) 0.0236(13) Uani 1 1 d . . . . .
H23 H 0.6183 0.5065 0.8507 0.028 Uiso 1 1 calc R . . . .
O24 O 0.48405(18) 0.6538(5) 0.5555(5) 0.074(2) Uani 1 1 d . . . . .
C25 C 0.29228(16) 0.4992(4) 0.8790(4) 0.0226(13) Uani 1 1 d . . . . .
H25 H 0.2667 0.5007 0.8484 0.027 Uiso 1 1 calc R . . . .
C26 C 0.55826(17) 0.5020(4) 0.8294(4) 0.0220(12) Uani 1 1 d . . . . .
C27 C 0.26587(17) 0.3748(4) 0.9890(4) 0.0240(13) Uani 1 1 d . . . . .
C28 C 0.48367(16) 0.4800(4) 0.8249(4) 0.0220(12) Uani 1 1 d . . . . .
H28 H 0.4846 0.4704 0.7582 0.026 Uiso 1 1 calc R . . . .
C29 C 0.59043(19) 0.4463(5) 0.6807(5) 0.0345(15) Uani 1 1 d . . . . .
H29 H 0.6078 0.4098 0.7193 0.041 Uiso 1 1 calc R . . . .
C30 C 0.56183(16) 0.5025(4) 0.7199(5) 0.0279(14) Uani 1 1 d . . . . .
C31 C 0.5413(2) 0.5593(5) 0.5704(5) 0.0371(16) Uani 1 1 d . . . . .
O32 O 0.2928(2) 0.2500 1.2413(5) 0.051(2) Uani 1 2 d DS T P . .
C33 C 0.5378(2) 0.5595(5) 0.6683(5) 0.0362(16) Uani 1 1 d . . . . .
H33 H 0.5188 0.5989 0.6988 0.043 Uiso 1 1 calc R . . . .
C34 C 0.5143(2) 0.6202(6) 0.5139(5) 0.048(2) Uani 1 1 d . . . . .
O36 O 0.5231(2) 0.6333(5) 0.4276(4) 0.084(2) Uani 1 1 d . . . . .
C38 C 0.5689(2) 0.4996(5) 0.5274(5) 0.0381(16) Uani 1 1 d . . . . .
H38 H 0.5708 0.4971 0.4601 0.046 Uiso 1 1 calc R . . . .
Co5 Co 0.4769(2) 0.2500 0.6477(7) 0.0161(18) Uani 0.191(3) 2 d S T P B 2
O8 O 0.5216(7) 0.2500 0.7417(19) 0.049(10) Uani 0.30(3) 2 d S T P B 2
O44 O 0.5889(12) 0.2500 0.780(3) 0.078(13) Uiso 0.251(16) 2 d S T P C 1
O1B O 0.5444(8) 0.2500 0.6084(16) 0.030(5) Uiso 0.303 2 d S T P A 1
O11 O 0.4309(6) 0.2500 0.7281(18) 0.059(7) Uani 0.3333 2 d DS T P B 2
C39 C 0.4920(9) 0.2500 -0.0519(18) 0.043(6) Uani 0.4 2 d S TU P D 1
O10 O 0.5166(6) 0.2500 0.2009(14) 0.076(7) Uani 0.4 2 d S T P D 1
C3 C 0.5209(10) 0.2500 0.1103(19) 0.050(7) Uani 0.4 2 d S TU P D 1
C40 C 0.4486(10) 0.2500 0.096(2) 0.056(6) Uani 0.4 2 d S TU P D 1
N6 N 0.4895(8) 0.2500 0.0558(17) 0.054(5) Uani 0.4 2 d S TU P D 1
O12B O 0.5665(9) 0.2500 0.065(2) 0.071(13) Uiso 0.31(3) 2 d S T P E 3
N14 N 0.3486(6) 0.2500 1.3308(14) 0.075(7) Uiso 0.5 2 d DS T P F 1
O13 O 0.3648(13) 0.2500 1.135(3) 0.075(17) Uiso 0.23(3) 2 d S T P G 2
O14 O 0.389(3) 0.2500 1.249(7) 0.21(4) Uiso 0.25 2 d S T P G 2
Co6 Co 0.4955(5) 0.2500 0.6421(9) 0.058(3) Uani 0.202(3) 2 d S T P H 3
C2 C 0.3056(7) 0.4689(17) 0.5745(17) 0.051(6) Uiso 0.3333 1 d D . . I 1
O2 O 0.2555(10) 0.347(2) 0.686(2) 0.054(8) Uiso 0.1667 1 d . . . I 1
C1 C 0.3623(9) 0.421(3) 0.658(3) 0.093(11) Uiso 0.3333 1 d D . . I 1
N9 N 0.3183(8) 0.4063(19) 0.648(2) 0.097(9) Uiso 0.3333 1 d D . . I 1
O12 O 0.3073(14) 0.287(3) 0.756(3) 0.097(16) Uiso 0.1667 1 d D . . I 1
C19 C 0.3230(13) 0.2500 0.775(4) 0.090(16) Uiso 0.3333 2 d DS T P B 2
N2 N 0.3670(13) 0.2500 0.785(3) 0.100(14) Uiso 0.3333 2 d DS T P B 2
C1A C 0.385(2) 0.2500 0.881(4) 0.13(2) Uiso 0.3333 2 d DS T P B 2
C1B C 0.3943(9) 0.2500 0.715(4) 0.15(3) Uiso 0.3333 2 d DS T P B 2
C1E C 0.3153(7) 0.2876(18) 1.2966(17) 0.090(14) Uiso 0.25 1 d D . . F 1
C43 C 0.6601(17) 0.2500 0.966(4) 0.075(17) Uiso 0.251(16) 2 d DS T P C 1
C1G C 0.1976(9) 0.2931(19) 0.7074(15) 0.082(11) Uiso 0.25 1 d D . . J 1
C44 C 0.6260(13) 0.2500 0.803(3) 0.045(11) Uiso 0.251(16) 2 d S T P C 1
C42 C 0.5814(14) 0.2500 0.934(4) 0.070(16) Uiso 0.251(16) 2 d DS T P C 1
N15 N 0.6246(13) 0.2500 0.899(4) 0.100(19) Uiso 0.251(16) 2 d DS T P C 1
C1C C 0.2946(12) 0.345(3) 0.697(3) 0.106(12) Uiso 0.3333 1 d D . . I 1
N3 N 0.1934(8) 0.2500 0.624(2) 0.178(16) Uiso 0.5 2 d DS T P J 1
C1D C 0.1914(15) 0.288(4) 0.530(2) 0.17(3) Uiso 0.25 1 d D . . J 1
C35 C 0.191(2) 0.1472(13) 0.631(4) 0.18(3) Uiso 0.25 1 d D . . J 1
O18 O 0.1964(12) -0.014(3) 0.732(3) 0.126(13) Uiso 0.25 1 d . . . K 2
C4 C 0.3757(11) 0.295(3) 1.397(3) 0.117(19) Uiso 0.25 1 d D . . F 1
C5 C 0.3605(18) 0.157(2) 1.301(4) 0.18(3) Uiso 0.25 1 d D . . F 1
O16 O 0.417(2) 0.2500 0.014(6) 0.07(2) Uiso 0.125 2 d S T P L 3
O1D O 0.2398(17) 0.2500 0.479(4) 0.103(15) Uiso 0.25 2 d S T P M 2
O1E O 0.268(3) 0.2500 0.426(7) 0.20(4) Uiso 0.25 2 d S T P M 2
O43A O 0.5743(2) 0.2500 0.3166(6) 0.074(3) Uani 1 2 d DS T P A 1
O1G O 0.5615(7) 0.2500 0.6137(15) 0.025(5) Uiso 0.303 2 d S T P A 1
C45A C 0.554(2) 0.174(4) 0.281(6) 0.06(2) Uiso 0.1 1 d D . . N 2
O46 O 0.5555(10) 0.2500 0.707(3) 0.039(8) Uiso 0.2 2 d S T P H 3

loop_
_atom_site_aniso_label
_atom_site_aniso_U_11
_atom_site_aniso_U_22
_atom_site_aniso_U_33
_atom_site_aniso_U_23
_atom_site_aniso_U_13
_atom_site_aniso_U_12
Co1 0.0090(5) 0.0217(5) 0.0154(6) 0.000 0.0027(4) 0.000
Co2 0.0115(5) 0.0276(6) 0.0157(6) 0.000 0.0021(4) 0.000
Co3 0.0098(5) 0.0293(6) 0.0182(6) 0.000 -0.0013(4) 0.000
Co4 0.0085(8) 0.0238(9) 0.0240(10) 0.000 0.0003(7) 0.000
O45 0.0062(12) 0.0092(12) 0.0075(12) 0.000 -0.0006(9) 0.000
O3B 0.054(5) 0.094(6) 0.020(4) 0.000 -0.001(3) 0.000
O4 0.018(2) 0.033(2) 0.031(2) 0.0140(19) -0.0043(18) 0.0014(17)
O5 0.024(2) 0.049(3) 0.038(3) -0.008(2) 0.001(2) 0.013(2)
O6 0.024(2) 0.046(3) 0.027(2) 0.014(2) 0.0017(18) -0.013(2)
O7 0.039(3) 0.041(3) 0.035(3) -0.013(2) -0.003(2) 0.014(2)
C8 0.011(3) 0.019(3) 0.025(3) 0.005(2) -0.001(2) 0.001(2)
O9 0.021(2) 0.046(3) 0.033(2) 0.014(2) -0.0091(19) -0.018(2)
C10 0.017(3) 0.032(3) 0.019(3) 0.007(2) 0.003(2) 0.001(2)
C11 0.014(3) 0.030(3) 0.022(3) 0.004(2) -0.005(2) -0.002(2)
C12 0.012(3) 0.027(3) 0.024(3) 0.003(2) -0.001(2) 0.003(2)
C13 0.017(3) 0.028(3) 0.025(3) 0.004(2) -0.001(2) 0.000(2)
C14 0.014(3) 0.028(3) 0.027(3) 0.006(3) 0.001(2) -0.004(2)
C15 0.021(3) 0.039(3) 0.033(4) 0.000(3) 0.006(3) 0.001(3)
C16 0.013(3) 0.033(3) 0.026(3) 0.005(3) -0.001(2) 0.000(2)
C17 0.022(3) 0.038(3) 0.033(4) -0.002(3) 0.005(3) 0.005(3)
C18 0.013(3) 0.024(3) 0.021(3) 0.004(2) 0.004(2) 0.001(2)
O19 0.019(2) 0.075(3) 0.050(3) 0.044(3) 0.001(2) -0.002(2)
C20 0.012(3) 0.021(3) 0.029(3) 0.006(2) 0.000(2) 0.000(2)
C21 0.009(3) 0.019(3) 0.021(3) 0.002(2) -0.001(2) 0.003(2)
C22 0.020(3) 0.030(3) 0.024(3) 0.005(3) -0.002(3) 0.002(2)
C23 0.012(3) 0.032(3) 0.027(3) 0.006(3) 0.006(2) 0.003(2)
O24 0.053(4) 0.106(5) 0.065(4) -0.001(4) -0.008(3) 0.045(4)
C25 0.012(3) 0.033(3) 0.023(3) 0.005(2) -0.005(2) 0.001(2)
C26 0.017(3) 0.030(3) 0.019(3) 0.004(2) 0.004(2) 0.006(2)
C27 0.014(3) 0.026(3) 0.032(4) 0.004(3) 0.006(3) -0.001(2)
C28 0.015(3) 0.031(3) 0.020(3) 0.002(2) -0.003(2) -0.001(2)
C29 0.027(3) 0.046(4) 0.030(4) -0.002(3) 0.000(3) 0.003(3)
C30 0.005(2) 0.035(3) 0.044(4) 0.007(3) 0.003(2) 0.002(2)
C31 0.030(4) 0.047(4) 0.034(4) 0.000(3) 0.001(3) 0.009(3)
O32 0.030(4) 0.087(6) 0.037(4) 0.000 -0.016(3) 0.000
C33 0.027(3) 0.049(4) 0.033(4) -0.003(3) 0.004(3) 0.009(3)
C34 0.049(5) 0.065(5) 0.030(4) 0.000(4) 0.000(3) 0.020(4)
O36 0.117(6) 0.096(5) 0.039(4) 0.011(3) 0.002(4) 0.051(5)
C38 0.034(4) 0.053(4) 0.027(4) 0.003(3) 0.002(3) 0.006(3)
Co5 0.007(3) 0.033(4) 0.009(3) 0.000 0.004(3) 0.000
O8 0.026(13) 0.067(18) 0.055(18) 0.000 0.018(11) 0.000
O11 0.019(10) 0.10(2) 0.054(15) 0.000 0.008(10) 0.000
C39 0.065(17) 0.031(12) 0.033(10) 0.000 -0.027(10) 0.000
O10 0.046(12) 0.15(2) 0.029(11) 0.000 -0.001(9) 0.000
C3 0.082(15) 0.036(13) 0.031(13) 0.000 -0.031(12) 0.000
C40 0.075(13) 0.027(13) 0.065(18) 0.000 -0.006(13) 0.000
N6 0.073(12) 0.050(13) 0.038(10) 0.000 -0.018(9) 0.000
Co6 0.096(10) 0.037(5) 0.041(6) 0.000 -0.016(8) 0.000
O43A 0.019(4) 0.167(10) 0.037(4) 0.000 -0.004(3) 0.000

loop_
_atom_type_symbol
_atom_type_description
_atom_type_scat_dispersion_real
_atom_type_scat_dispersion_imag
_atom_type_scat_source
C C 0.0000 0.0000 'International Tables Vol C Tables 4.2.6.8 and 6.1.1.4'
H H 0.0000 0.0000 'International Tables Vol C Tables 4.2.6.8 and 6.1.1.4'
Co Co 0.2160 0.3560 'International Tables Vol C Tables 4.2.6.8 and 6.1.1.4'
N N 0.0000 0.0010 'International Tables Vol C Tables 4.2.6.8 and 6.1.1.4'
O O 0.0020 0.0020 'International Tables Vol C Tables 4.2.6.8 and 6.1.1.4'

loop_
_geom_angle_atom_site_label_1
_geom_angle_atom_site_label_2
_geom_angle_atom_site_label_3
_geom_angle
_geom_angle_site_symmetry_1
_geom_angle_site_symmetry_3
O45 Co1 O4 93.21(15) 2_565 7_656
O45 Co1 O4 93.21(15) 2_565 2_565
O45 Co1 O6 91.41(15) 2_565 .
O45 Co1 O6 91.41(15) 2_565 8_565
O45 Co1 O32 178.3(3) 2_565 .
O4 Co1 O4 90.4(2) 2_565 7_656
O6 Co1 O4 175.20(17) . 7_656
O6 Co1 O4 90.62(18) 8_565 7_656
O6 Co1 O4 90.62(18) . 2_565
O6 Co1 O4 175.20(17) 8_565 2_565
O6 Co1 O6 88.0(3) . 8_565
O6 Co1 O32 87.4(2) 8_565 .
O6 Co1 O32 87.4(2) . .
O32 Co1 O4 87.97(19) . 2_565
O32 Co1 O4 87.97(19) . 7_656
O45 Co2 O7 96.54(17) . 4_656
O45 Co2 O7 96.54(17) . 5_666
O45 Co2 O19 94.87(16) . .
O45 Co2 O19 94.86(16) . 8_575
O45 Co2 O43A 172.9(3) . 5_666
O7 Co2 O7 81.7(3) 5_666 4_656
O7 Co2 O43A 78.2(2) 5_666 5_666
O7 Co2 O43A 78.2(2) 4_656 5_666
O19 Co2 O7 167.73(19) 8_575 5_666
O19 Co2 O7 92.5(2) . 5_666
O19 Co2 O7 167.73(19) . 4_656
O19 Co2 O7 92.5(2) 8_575 4_656
O19 Co2 O19 91.0(3) . 8_575
O19 Co2 O43A 90.1(2) 8_575 5_666
O19 Co2 O43A 90.1(2) . 5_666
O45 Co3 O3B 177.9(3) 2_565 .
O45 Co3 O5 91.63(16) 2_565 6_557
O45 Co3 O5 91.63(16) 2_565 3_456
O45 Co3 O9 92.52(15) 2_565 8_565
O45 Co3 O9 92.52(15) 2_565 .
O3B Co3 O5 86.9(2) . 6_557
O3B Co3 O5 86.9(2) . 3_456
O5 Co3 O5 90.0(3) 3_456 6_557
O9 Co3 O3B 88.9(2) . .
O9 Co3 O3B 88.9(2) 8_565 .
O9 Co3 O5 88.83(19) 8_565 3_456
O9 Co3 O5 175.72(19) . 3_456
O9 Co3 O5 88.82(19) . 6_557
O9 Co3 O5 175.71(19) 8_565 6_557
O9 Co3 O9 92.1(3) . 8_565
O7 Co4 O7 74.9(2) 8_565 .
O24 Co4 O7 96.5(3) 4_646 8_565
O24 Co4 O7 165.7(3) 5_666 8_565
O24 Co4 O7 96.5(3) 5_666 .
O24 Co4 O7 165.7(3) 4_646 .
O24 Co4 O24 89.4(5) 4_646 5_666
O24 Co4 O1B 90.6(5) 5_666 .
O24 Co4 O1B 90.6(5) 4_646 .
O24 Co4 O43A 91.6(2) 4_646 .
O24 Co4 O43A 91.6(2) 5_666 .
O24 Co4 O1G 101.8(5) 5_666 .
O24 Co4 O1G 101.8(5) 4_646 .
O1B Co4 O7 102.3(6) . 8_565
O1B Co4 O7 102.3(6) . .
O1B Co4 O43A 177.0(7) . .
O1B Co4 O1G 15.9(7) . .
O43A Co4 O7 75.30(19) . 8_565
O43A Co4 O7 75.30(19) . .
O1G Co4 O7 89.8(5) . .
O1G Co4 O7 89.8(5) . 8_565
O1G Co4 O43A 161.1(7) . .
Co2 O45 Co1 118.0(2) . 2_564
Co2 O45 Co3 120.1(2) . 2_564
Co3 O45 Co1 121.9(2) 2_564 2_564
C1G O3B Co3 149.1(14) . .
C1G O3B Co3 149.1(14) 8_565 .
C1G O3B C1G 61(3) . 8_565
C22 O4 Co1 132.6(4) . 2_564
C15 O5 Co3 136.0(4) . 6_657
C27 O6 Co1 134.8(4) . .
Co2 O7 Co4 88.35(17) 5_666 .
C15 O7 Co2 131.6(4) . 5_666
C15 O7 Co4 113.8(4) . .
C20 C8 C11 122.1(5) . .
C20 C8 C21 119.2(5) . .
C21 C8 C11 118.5(5) . .
C27 O9 Co3 132.6(4) . .
C14 C10 C22 118.0(5) . .
C25 C10 C14 120.2(5) . .
C25 C10 C22 121.8(5) . .
C8 C11 H11 119.1 . .
C28 C11 C8 121.8(5) . .
C28 C11 H11 119.1 . .
C21 C12 C26 118.8(5) 5_667 .
C21 C12 C28 118.6(5) 5_667 .
C26 C12 C28 122.5(5) . .
C16 C13 C27 118.8(5) . .
C25 C13 C16 120.2(5) . .
C25 C13 C27 121.0(5) . .
C10 C14 H14 119.8 . .
C18 C14 C10 120.5(5) . .
C18 C14 H14 119.8 . .
O5 C15 O7 126.8(6) . .
O5 C15 C17 118.1(6) . .
O7 C15 C17 115.1(6) . .
C13 C16 H16 119.7 . .
C18 C16 C13 120.5(5) . .
C18 C16 H16 119.7 . .
C29 C17 C15 118.1(6) . .
C38 C17 C15 121.1(6) . .
C38 C17 C29 120.7(6) . .
C14 C18 C20 121.0(5) . .
C16 C18 C14 119.3(5) . .
C16 C18 C20 119.7(5) . .
C22 O19 Co2 134.7(4) . .
C8 C20 C18 123.1(5) . .
C23 C20 C8 118.1(5) 5_667 .
C23 C20 C18 118.8(5) 5_667 .
C8 C21 C21 118.9(6) . 5_667
C12 C21 C8 120.7(5) 5_667 .
C12 C21 C21 120.4(6) 5_667 5_667
O4 C22 C10 117.7(5) . .
O19 C22 O4 126.9(5) . .
O19 C22 C10 115.4(5) . .
C20 C23 H23 118.4 5_667 .
C26 C23 C20 123.2(5) . 5_667
C26 C23 H23 118.4 . .
C34 O24 Co4 138.6(6) . 5_666
C10 C25 H25 120.4 . .
C13 C25 C10 119.3(5) . .
C13 C25 H25 120.4 . .
C12 C26 C30 121.7(5) . .
C23 C26 C12 119.6(5) . .
C23 C26 C30 118.7(5) . .
O6 C27 C13 115.4(5) . .
O9 C27 O6 128.0(5) . .
O9 C27 C13 116.6(5) . .
C11 C28 C12 121.3(5) . .
C11 C28 H28 119.3 . .
C12 C28 H28 119.3 . .
C17 C29 H29 121.2 . .
C30 C29 C17 117.5(6) . .
C30 C29 H29 121.2 . .
C29 C30 C26 116.9(5) . .
C33 C30 C26 119.5(5) . .
C33 C30 C29 123.5(7) . .
C33 C31 C34 118.7(6) . .
C33 C31 C38 119.3(6) . .
C38 C31 C34 121.9(6) . .
C1E O32 Co1 151.1(13) 8_565 .
C1E O32 Co1 151.1(13) . .
C1E O32 C1E 53(3) 8_565 .
C30 C33 C31 118.9(6) . .
C30 C33 H33 120.6 . .
C31 C33 H33 120.6 . .
O24 C34 C31 117.3(7) . .
O24 C34 O36 125.0(7) . .
O36 C34 C31 117.6(7) . .
C34 O36 Co5 129.7(7) . 5_666
C34 O36 Co6 121.0(7) . 5_666
C17 C38 C31 120.0(6) . .
C17 C38 H38 120.0 . .
C31 C38 H38 120.0 . .
O36 Co5 O36 115.7(6) 4_646 5_666
O8 Co5 O36 110.8(4) . 4_646
O8 Co5 O36 110.8(4) . 5_666
O11 Co5 O36 108.5(4) . 4_646
O11 Co5 O36 108.5(4) . 5_666
O11 Co5 O8 101.6(11) . .
O1G O1B Co4 86(4) . .
C1B O11 Co5 135(3) . .
O10 C3 N6 120(3) . .
C3 N6 C39 123(3) . .
C3 N6 C40 121(3) . .
C40 N6 C39 116(2) . .
C1E N14 C1E 48(2) 8_565 .
C1E N14 C4 160(2) . 8_565
C1E N14 C4 124(2) 8_565 8_565
C1E N14 C4 160(2) 8_565 .
C1E N14 C4 124(2) . .
C1E N14 C5 75(3) . 8_565
C1E N14 C5 120(2) 8_565 8_565
C1E N14 C5 75(3) 8_565 .
C1E N14 C5 120(2) . .
C4 N14 C4 54(3) 8_565 .
C4 N14 C5 116(2) 8_565 8_565
C4 N14 C5 116(2) . .
C4 N14 C5 66(3) 8_565 .
C4 N14 C5 66(3) . 8_565
C5 N14 C5 134(5) . 8_565
O36 Co6 O36 111.0(7) 4_646 5_666
O36 Co6 O46 118.2(6) 5_666 .
O36 Co6 O46 118.2(6) 4_646 .
C2 N9 C1 105(2) . .
C1C N9 C2 127(3) . .
C1C N9 C1 128(3) . .
O12 O12 C1C 132(3) 8_565 .
C19 N2 C1A 120(5) . .
C1B N2 C19 127(4) . .
C1B N2 C1A 113(5) . .
O11 C1B N2 124(5) . .
O32 C1E N14 125(2) . .
O32 C1E C5 141(4) . 8_565
N14 C1E C5 56.1(17) . 8_565
C1E C1E O32 63.3(13) 8_565 .
C1E C1E N14 65.8(12) 8_565 .
C1E C1E C5 118.1(17) 8_565 8_565
N15 C43 N3 92(4) . 6_657
C1D C43 N15 136(5) 3_556 .
C1D C43 N15 136(5) 6_657 .
C1D C43 N3 57(3) 3_556 6_657
C1D C43 N3 57(3) 6_657 6_657
C1D C43 C1D 56(5) 6_657 3_556
O3B C1G C1G 59.4(14) . 8_565
O3B C1G N3 121(3) . .
O3B C1G C35 169(4) . 8_565
C1G C1G N3 62.2(12) 8_565 .
C1G C1G C35 128.3(16) 8_565 8_565
N3 C1G C35 66.2(17) . 8_565
O44 C44 N15 103(4) . .
C43 N15 C42 122(5) . .
C44 N15 C43 127(5) . .
C44 N15 C42 111(4) . .
O2 C1C N9 120(4) . .
O12 C1C O2 115(4) . .
O12 C1C N9 125(4) . .
C1G N3 C43 137(2) . 6_557
C1G N3 C43 137(2) 8_565 6_557
C1G N3 C1G 56(2) 8_565 .
C1G N3 C1D 130(2) 8_565 8_565
C1G N3 C1D 174(3) 8_565 .
C1G N3 C1D 130(2) . .
C1G N3 C1D 174(3) . 8_565
C1G N3 C35 59(3) . 8_565
C1G N3 C35 114(2) 8_565 8_565
C1G N3 C35 59(3) 8_565 .
C1G N3 C35 114(2) . .
C1D N3 C43 43(2) 8_565 6_557
C1D N3 C43 43(2) . 6_557
C1D N3 C1D 45(4) . 8_565
C1D N3 C35 71(3) . 8_565
C1D N3 C35 116(3) . .
C1D N3 C35 71(3) 8_565 .
C1D N3 C35 116(3) 8_565 8_565
C35 N3 C43 91(2) 8_565 6_557
C35 N3 C43 91(2) . 6_557
C35 N3 C35 170(5) 8_565 .
C43 C1D N3 80(3) 6_557 .
C43 C1D C35 102(5) 6_557 8_565
N3 C1D C35 55.9(18) . 8_565
C1D C1D C43 62(3) 8_565 6_557
C1D C1D N3 67(2) 8_565 .
C1D C1D C35 123.2(15) 8_565 8_565
C1G C35 N3 55.0(15) 8_565 .
C1G C35 C1D 108(2) 8_565 8_565
N3 C35 C1D 53(2) . 8_565
N14 C4 C5 57.2(17) . 8_565
C4 C4 N14 63.1(17) 8_565 .
C4 C4 C5 115.7(19) 8_565 8_565
N14 C5 C1E 48.7(15) . 8_565
N14 C5 C4 56.5(18) . 8_565
C4 C5 C1E 96(3) 8_565 8_565
Co4 O43A Co2 86.4(3) . 5_666
O1B O1G Co4 79(4) . .

loop_
_geom_bond_atom_site_label_1
_geom_bond_atom_site_label_2
_geom_bond_distance
_geom_bond_site_symmetry_2
Co1 O45 2.036(5) 2_565
Co1 O4 2.091(4) 7_656
Co1 O4 2.091(4) 2_565
Co1 O6 2.064(4) 8_565
Co1 O6 2.064(4) .
Co1 O32 2.080(7) .
Co2 O45 2.005(4) .
Co2 O7 2.075(4) 4_656
Co2 O7 2.075(4) 5_666
Co2 O19 2.007(4) 8_575
Co2 O19 2.007(4) .
Co2 O43A 2.201(7) 5_666
Co3 O45 2.013(5) 2_565
Co3 O3B 2.075(7) .
Co3 O5 2.089(4) 3_456
Co3 O5 2.089(4) 6_557
Co3 O9 2.066(4) 8_565
Co3 O9 2.066(4) .
Co4 O7 2.231(5) 8_565
Co4 O7 2.231(5) .
Co4 O24 1.973(6) 4_646
Co4 O24 1.973(6) 5_666
Co4 O1B 2.04(2) .
Co4 O43A 2.185(8) .
Co4 O1G 2.08(2) .
O45 Co1 2.036(5) 2_564
O45 Co3 2.013(5) 2_564
O3B C1G 1.221(18) .
O3B C1G 1.221(18) 8_565
O4 Co1 2.091(4) 2_564
O4 C22 1.253(7) .
O5 Co3 2.089(4) 6_657
O5 C15 1.240(8) .
O6 C27 1.262(7) .
O7 Co2 2.075(4) 5_666
O7 C15 1.259(8) .
C8 C11 1.429(8) .
C8 C20 1.425(7) .
C8 C21 1.428(7) .
O9 C27 1.238(7) .
C10 C14 1.390(8) .
C10 C22 1.516(8) .
C10 C25 1.383(8) .
C11 H11 0.9500 .
C11 C28 1.346(8) .
C12 C21 1.411(8) 5_667
C12 C26 1.415(8) .
C12 C28 1.429(8) .
C13 C16 1.395(8) .
C13 C25 1.376(8) .
C13 C27 1.527(8) .
C14 H14 0.9500 .
C14 C18 1.378(8) .
C15 C17 1.506(9) .
C16 H16 0.9500 .
C16 C18 1.374(8) .
C17 C29 1.388(9) .
C17 C38 1.375(9) .
C18 C20 1.489(8) .
O19 C22 1.247(7) .
C20 C23 1.397(8) 5_667
C21 C12 1.411(8) 5_667
C21 C21 1.439(10) 5_667
C23 C20 1.397(8) 5_667
C23 H23 0.9500 .
C23 C26 1.380(8) .
O24 Co4 1.973(6) 5_666
O24 C34 1.259(9) .
C25 H25 0.9500 .
C26 C30 1.546(9) .
C28 H28 0.9500 .
C29 H29 0.9500 .
C29 C30 1.365(9) .
C30 C33 1.356(9) .
C31 C33 1.384(9) .
C31 C34 1.486(10) .
C31 C38 1.393(9) .
O32 C1E 1.208(18) .
O32 C1E 1.208(18) 8_565
C33 H33 0.9500 .
C34 O36 1.264(9) .
O36 Co5 1.990(9) 5_666
O36 Co6 2.044(10) 5_666
C38 H38 0.9500 .
Co5 O36 1.990(9) 5_666
Co5 O36 1.990(9) 4_646
Co5 O8 1.99(3) .
Co5 O11 1.90(2) .
O44 C44 1.27(6) .
O1B O1G 0.57(3) .
O11 C1B 1.23(2) .
C39 N6 1.52(3) .
O10 C3 1.28(3) .
C3 N6 1.29(4) .
C40 N6 1.47(4) .
N14 C1E 1.321(17) .
N14 C1E 1.321(17) 8_565
N14 C4 1.447(18) .
N14 C4 1.447(18) 8_565
N14 C5 1.460(18) .
N14 C5 1.460(18) 8_565
O13 O14 1.80(10) .
Co6 O36 2.044(10) 5_666
Co6 O36 2.044(10) 4_646
Co6 O46 2.19(4) .
C2 N9 1.441(18) .
O2 C1C 1.30(5) .
C1 N9 1.478(19) .
N9 C1C 1.366(19) .
O12 O12 1.07(9) 8_565
O12 C1C 1.26(2) .
C19 N2 1.46(2) .
N2 C1A 1.482(15) .
N2 C1B 1.34(2) .
C1E C1E 1.08(5) 8_565
C1E C5 1.70(5) 8_565
C43 N15 1.51(2) .
C43 N3 1.68(7) 6_657
C43 C1D 1.18(6) 6_657
C43 C1D 1.18(6) 3_556
C1G C1G 1.24(5) 8_565
C1G N3 1.332(18) .
C1G C35 1.39(5) 8_565
C44 N15 1.35(7) .
C42 N15 1.51(2) .
N3 C43 1.68(7) 6_557
N3 C1G 1.332(18) 8_565
N3 C1D 1.437(18) .
N3 C1D 1.437(18) 8_565
N3 C35 1.489(19) .
N3 C35 1.489(19) 8_565
C1D C43 1.18(6) 6_557
C1D C1D 1.10(10) 8_565
C1D C35 1.70(7) 8_565
C35 C1G 1.39(5) 8_565
C35 C1D 1.70(7) 8_565
C4 C4 1.31(8) 8_565
C4 C5 1.59(7) 8_565
C5 C1E 1.70(5) 8_565
C5 C4 1.59(7) 8_565
O1D O1E 1.21(9) .
O43A Co2 2.201(7) 5_666

loop_
_geom_torsion_atom_site_label_1
_geom_torsion_atom_site_label_2
_geom_torsion_atom_site_label_3
_geom_torsion_atom_site_label_4
_geom_torsion
_geom_torsion_site_symmetry_1
_geom_torsion_site_symmetry_4
Co1 O4 C22 C10 169.4(4) 2_564 .
Co1 O4 C22 O19 -10.7(10) 2_564 .
Co1 O6 C27 O9 11.2(10) . .
Co1 O6 C27 C13 -168.6(4) . .
Co1 O32 C1E N14 -179.3(13) . .
Co1 O32 C1E C1E 155(3) . 8_565
Co1 O32 C1E C5 -102(5) . 8_565
Co2 O7 C15 O5 -3.3(11) 5_666 .
Co2 O7 C15 C17 179.5(4) 5_666 .
Co2 O19 C22 O4 10.7(12) . .
Co2 O19 C22 C10 -169.4(5) . .
Co3 O3B C1G C1G -171(3) . 8_565
Co3 O3B C1G N3 -166.3(17) . .
Co3 O3B C1G C35 -33(25) . 8_565
Co3 O5 C15 O7 -8.3(11) 6_657 .
Co3 O5 C15 C17 168.8(4) 6_657 .
Co3 O9 C27 O6 -14.4(10) . .
Co3 O9 C27 C13 165.3(4) . .
Co4 O7 C15 O5 107.2(7) . .
Co4 O7 C15 C17 -70.0(6) . .
Co4 O24 C34 C31 167.6(7) 5_666 .
Co4 O24 C34 O36 -13.5(17) 5_666 .
O3B C1G N3 C43 120(3) . 6_557
O3B C1G N3 C1G -4(3) . 8_565
O3B C1G N3 C1D -179.7(15) . .
O3B C1G N3 C35 172(6) . 8_565
O3B C1G N3 C35 -0.2(13) . .
O5 C15 C17 C29 -30.1(9) . .
O5 C15 C17 C38 154.3(7) . .
O7 C15 C17 C29 147.3(6) . .
O7 C15 C17 C38 -28.3(9) . .
C8 C11 C28 C12 -0.5(9) . .
C10 C14 C18 C16 0.6(9) . .
C10 C14 C18 C20 -175.8(5) . .
C11 C8 C20 C18 -8.8(8) . .
C11 C8 C20 C23 172.4(5) . 5_667
C11 C8 C21 C12 -174.9(5) . 5_667
C11 C8 C21 C21 5.9(9) . 5_667
C12 C26 C30 C29 -133.8(6) . .
C12 C26 C30 C33 48.1(8) . .
C13 C16 C18 C14 1.9(9) . .
C13 C16 C18 C20 178.3(5) . .
C14 C10 C22 O4 -160.5(6) . .
C14 C10 C22 O19 19.6(9) . .
C14 C10 C25 C13 2.0(9) . .
C14 C18 C20 C8 -45.7(8) . .
C14 C18 C20 C23 133.1(6) . 5_667
C15 C17 C29 C30 -173.6(6) . .
C15 C17 C38 C31 176.4(6) . .
C16 C13 C25 C10 0.4(9) . .
C16 C13 C27 O6 25.1(8) . .
C16 C13 C27 O9 -154.7(6) . .
C16 C18 C20 C8 137.9(6) . .
C16 C18 C20 C23 -43.3(8) . 5_667
C17 C29 C30 C26 178.4(6) . .
C17 C29 C30 C33 -3.5(10) . .
C20 C8 C11 C28 178.2(5) . .
C20 C8 C21 C12 1.7(8) . 5_667
C20 C8 C21 C21 -177.6(6) . 5_667
C20 C23 C26 C12 -3.1(9) 5_667 .
C20 C23 C26 C30 178.5(5) 5_667 .
C21 C8 C11 C28 -5.3(8) . .
C21 C8 C20 C18 174.8(5) . .
C21 C8 C20 C23 -4.0(8) . 5_667
C21 C12 C26 C23 5.4(8) 5_667 .
C21 C12 C26 C30 -176.2(5) 5_667 .
C21 C12 C28 C11 5.7(8) 5_667 .
C22 C10 C14 C18 178.3(5) . .
C22 C10 C25 C13 -178.8(5) . .
C23 C26 C30 C29 44.6(8) . .
C23 C26 C30 C33 -133.6(6) . .
O24 C34 O36 Co5 45.2(15) . 5_666
O24 C34 O36 Co6 26.3(15) . 5_666
C25 C10 C14 C18 -2.5(9) . .
C25 C10 C22 O4 20.4(9) . .
C25 C10 C22 O19 -159.6(6) . .
C25 C13 C16 C18 -2.4(9) . .
C25 C13 C27 O6 -155.6(6) . .
C25 C13 C27 O9 24.6(8) . .
C26 C12 C28 C11 -177.0(5) . .
C26 C30 C33 C31 180.0(6) . .
C27 C13 C16 C18 176.9(5) . .
C27 C13 C25 C10 -178.9(5) . .
C28 C12 C26 C23 -171.8(5) . .
C28 C12 C26 C30 6.6(9) . .
C29 C17 C38 C31 0.9(11) . .
C29 C30 C33 C31 2.0(10) . .
C31 C34 O36 Co5 -135.9(7) . 5_666
C31 C34 O36 Co6 -154.8(7) . 5_666
C33 C31 C34 O24 -14.8(12) . .
C33 C31 C34 O36 166.2(8) . .
C33 C31 C38 C17 -2.5(11) . .
C34 C31 C33 C30 178.6(7) . .
C34 C31 C38 C17 -179.9(7) . .
O36 Co5 O11 C1B -63.2(5) 4_646 .
O36 Co5 O11 C1B 63.2(5) 5_666 .
C38 C17 C29 C30 2.0(10) . .
C38 C31 C33 C30 1.1(11) . .
C38 C31 C34 O24 162.6(8) . .
C38 C31 C34 O36 -16.4(12) . .
Co5 O11 C1B N2 180.000(9) . .
O8 Co5 O11 C1B 180.000(9) . .
O44 C44 N15 C43 180.000(10) . .
O44 C44 N15 C42 0.000(11) . .
O10 C3 N6 C39 180.000(1) . .
O10 C3 N6 C40 0.000(1) . .
C2 N9 C1C O2 -8(6) . .
C2 N9 C1C O12 175(4) . .
C1 N9 C1C O2 174(4) . .
C1 N9 C1C O12 -3(7) . .
O12 O12 C1C O2 67(5) 8_565 .
O12 O12 C1C N9 -116(4) 8_565 .
C19 N2 C1B O11 180.000(7) . .
C1A N2 C1B O11 0.000(8) . .
C1E O32 C1E N14 25(3) 8_565 .
C1E O32 C1E C5 102(3) 8_565 8_565
C1E N14 C1E O32 -25(3) 8_565 .
C1E N14 C1E C5 -158(2) 8_565 8_565
C1E N14 C4 C4 155(3) . 8_565
C1E N14 C4 C4 93(6) 8_565 8_565
C1E N14 C4 C5 -113(6) 8_565 8_565
C1E N14 C4 C5 -50(5) . 8_565
C1E N14 C5 C1E -19.2(19) . 8_565
C1E N14 C5 C4 -158(3) . 8_565
C1E N14 C5 C4 -139(4) 8_565 8_565
C43 N3 C1D C1D -64(3) 6_557 8_565
C43 N3 C1D C35 112(4) 6_557 8_565
C43 N3 C35 C1G -148(4) 6_557 8_565
C43 N3 C35 C1D 39(3) 6_557 8_565
C1G O3B C1G N3 4(3) 8_565 .
C1G O3B C1G C35 138(22) 8_565 8_565
C1G C1G N3 C43 124(3) 8_565 6_557
C1G C1G N3 C1D -175(3) 8_565 .
C1G C1G N3 C35 176(3) 8_565 8_565
C1G C1G N3 C35 4(3) 8_565 .
C1G N3 C1D C43 -120(3) . 6_557
C1G N3 C1D C1D 176(3) . 8_565
C1G N3 C1D C35 -8(5) . 8_565
C1G N3 C35 C1G -4(3) . 8_565
C1G N3 C35 C1D -177(2) . 8_565
C1G N3 C35 C1D -173(5) 8_565 8_565
N3 C43 N15 C44 0.000(8) 6_657 .
N3 C43 N15 C42 180.000(13) 6_657 .
C1D C43 N15 C44 42(6) 6_657 .
C1D C43 N15 C44 -42(6) 3_556 .
C1D C43 N15 C42 -138(6) 6_657 .
C1D C43 N15 C42 138(6) 3_556 .
C1D N3 C1D C43 64(3) 8_565 6_557
C1D N3 C1D C35 176(3) 8_565 8_565
C1D N3 C35 C1G 176(3) . 8_565
C1D N3 C35 C1G 173(5) 8_565 8_565
C1D N3 C35 C1D 3(2) . 8_565
C35 C1G N3 C43 -52(5) 8_565 6_557
C35 C1G N3 C1G -176(3) 8_565 8_565
C35 C1G N3 C1D 9(6) 8_565 .
C35 C1G N3 C35 -172(6) 8_565 .
C35 N3 C1D C43 60(4) . 6_557
C35 N3 C1D C43 -112(4) 8_565 6_557
C35 N3 C1D C1D -176(3) 8_565 8_565
C35 N3 C1D C1D -4(3) . 8_565
C35 N3 C1D C35 173(6) . 8_565
C4 N14 C1E O32 179.6(14) . .
C4 N14 C1E O32 -102(7) 8_565 .
C4 N14 C1E C1E -156(3) . 8_565
C4 N14 C1E C1E -78(6) 8_565 8_565
C4 N14 C1E C5 47(5) . 8_565
C4 N14 C1E C5 125(6) 8_565 8_565
C4 N14 C4 C5 155(3) 8_565 8_565
C4 N14 C5 C1E 139(4) 8_565 8_565
C4 N14 C5 C1E 161(2) . 8_565
C4 N14 C5 C4 22(3) . 8_565
C5 N14 C1E O32 133(5) 8_565 .
C5 N14 C1E O32 0.3(14) . .
C5 N14 C1E C1E 25(3) . 8_565
C5 N14 C1E C1E 158(2) 8_565 8_565
C5 N14 C1E C5 -132(5) . 8_565
C5 N14 C4 C4 -26(3) . 8_565
C5 N14 C4 C4 -155(3) 8_565 8_565
C5 N14 C4 C5 129(5) . 8_565
C5 N14 C5 C1E -118(5) 8_565 8_565
C5 N14 C5 C4 103(5) 8_565 8_565
